data_4501804
loop_
_publ_author_name
'Kavuru, Padmini'
'Aboarayes, Dalia'
'Arora, Kapildev K.'
'Clarke, Heather D.'
'Kennedy, Alyssa'
'Marshall, Lissette'
'Ong, Tien Teng'
'Perman, Jason'
'Pujari, Twarita'
'Wojtas, \/Lukasz'
'Zaworotko, Michael J.'

_publ_section_title
;
 Hierarchy of Supramolecular Synthons: Persistent Hydrogen Bonds Between
 Carboxylates and Weakly Acidic Hydroxyl Moieties in Cocrystals of
 Zwitterions
;
_journal_coden_ASTM CGDEFU
_journal_issue 8
_journal_name_full 'Crystal Growth & Design'
_journal_page_first 3568
_journal_page_last 3584
_journal_paper_doi 10.1021/cg100484a
_journal_volume 10
_journal_year 2010
_chemical_absolute_configuration unk
_chemical_formula_moiety 'C16 H14 O6, C6 H5 N O2'
_chemical_formula_sum 'C22 H19 N O8'
_chemical_formula_weight 425.38
_space_group_IT_number 1
_symmetry_cell_setting triclinic
_symmetry_space_group_name_Hall 'P 1'
_symmetry_space_group_name_H-M 'P 1'
_atom_sites_solution_hydrogens geom
_atom_sites_solution_primary direct
_atom_sites_solution_secondary difmap
_audit_creation_method SHELXL-97
_cell_angle_alpha 89.139(4)
_cell_angle_beta 85.230(4)
_cell_angle_gamma 87.099(4)
_cell_formula_units_Z 2
_cell_length_a 6.6656(4)
_cell_length_b 11.2474(8)
_cell_length_c 12.3740(7)
_cell_measurement_temperature 100(2)
_cell_volume 923.23(10)
_computing_cell_refinement 'SAINT (Bruker, 2008)'
_computing_data_collection 'APEX2 (Bruker, 2008)'
_computing_data_reduction 'SAINT (Bruker, 2008)'
_computing_publication_material 'SHELXL-97 (Sheldrick, 1997)'
_computing_structure_refinement 'SHELXL-97 (Sheldrick, 1997)'
_computing_structure_solution 'SHELXS-97 (Sheldrick, 1990)'
_diffrn_ambient_temperature 100(2)
_diffrn_measured_fraction_theta_full 0.960
_diffrn_measured_fraction_theta_max 0.960
_diffrn_measurement_device_type 'BRUKER SMART APEXII CCD'
_diffrn_measurement_method 'omega scans'
_diffrn_radiation_monochromator graphite
_diffrn_radiation_source 'fine-focus sealed tube'
_diffrn_radiation_type CuK\a
_diffrn_radiation_wavelength 1.54178
_diffrn_reflns_av_R_equivalents 0.0492
_diffrn_reflns_av_sigmaI/netI 0.0603
_diffrn_reflns_limit_h_max 7
_diffrn_reflns_limit_h_min -7
_diffrn_reflns_limit_k_max 13
_diffrn_reflns_limit_k_min -12
_diffrn_reflns_limit_l_max 14
_diffrn_reflns_limit_l_min -13
_diffrn_reflns_number 7715
_diffrn_reflns_theta_full 65.05
_diffrn_reflns_theta_max 65.05
_diffrn_reflns_theta_min 5.30
_exptl_absorpt_coefficient_mu 0.995
_exptl_absorpt_correction_T_max 0.9707
_exptl_absorpt_correction_T_min 0.8257
_exptl_absorpt_correction_type multi-scan
_exptl_absorpt_process_details 'SADABS-2007/4; (Bruker, 2007)'
_exptl_crystal_colour colourless
_exptl_crystal_density_diffrn 1.530
_exptl_crystal_density_method 'not measured'
_exptl_crystal_description plate
_exptl_crystal_F_000 444
_exptl_crystal_size_max 0.20
_exptl_crystal_size_mid 0.03
_exptl_crystal_size_min 0.03
_refine_diff_density_max 0.686
_refine_diff_density_min -0.239
_refine_diff_density_rms 0.056
_refine_ls_extinction_method none
_refine_ls_goodness_of_fit_ref 1.017
_refine_ls_hydrogen_treatment constr
_refine_ls_matrix_type full
_refine_ls_number_parameters 566
_refine_ls_number_reflns 3010
_refine_ls_number_restraints 9
_refine_ls_restrained_S_all 1.024
_refine_ls_R_factor_all 0.0889
_refine_ls_R_factor_gt 0.0559
_refine_ls_shift/su_max 0.004
_refine_ls_shift/su_mean 0.000
_refine_ls_structure_factor_coef Fsqd
_refine_ls_weighting_details 'calc w=1/[\s^2^(Fo^2^)+(0.0867P)^2^+0.1119P] where P=(Fo^2^+2Fc^2^)/3'
_refine_ls_weighting_scheme calc
_refine_ls_wR_factor_gt 0.1380
_refine_ls_wR_factor_ref 0.1580
_reflns_number_gt 2042
_reflns_number_total 3010
_reflns_threshold_expression >2sigma(I)
_cod_data_source_file cg100484a_si_013.cif
_cod_data_source_block HESNAC-Form_II
_cod_original_sg_symbol_H-M P1
_cod_database_code 4501804

loop_
_symmetry_equiv_pos_as_xyz
'x, y, z'

loop_
_atom_site_label
_atom_site_type_symbol
_atom_site_fract_x
_atom_site_fract_y
_atom_site_fract_z
_atom_site_U_iso_or_equiv
_atom_site_adp_type
_atom_site_occupancy
_atom_site_symmetry_multiplicity
_atom_site_calc_flag
_atom_site_refinement_flags
C1 C 0.7619(13) 0.7799(9) 0.4711(8) 0.030(2) Uani 1 1 d .
H1 H 0.8371 0.7543 0.4064 0.036 Uiso 1 1 calc R
O1 O 1.0280(9) 0.7120(6) 0.5671(5) 0.0363(16) Uani 1 1 d .
H1A H 1.0531 0.6851 0.6285 0.054 Uiso 1 1 calc R
C2 C 0.8384(12) 0.7623(8) 0.5726(7) 0.027(2) Uani 1 1 d .
O2 O 0.4415(10) 0.8889(6) 0.7568(5) 0.0358(17) Uani 1 1 d .
H2 H 0.3228 0.9106 0.7450 0.054 Uiso 1 1 calc R
C3 C 0.7280(14) 0.7968(9) 0.6664(8) 0.033(2) Uani 1 1 d .
H3 H 0.7821 0.7815 0.7341 0.040 Uiso 1 1 calc R
O3 O 0.1646(9) 0.9727(6) 0.6400(5) 0.0365(17) Uani 1 1 d .
C4 C 0.5424(12) 0.8523(8) 0.6640(7) 0.026(2) Uani 1 1 d .
O4 O 0.4953(9) 0.8517(6) 0.3702(5) 0.0304(16) Uani 1 1 d .
C5 C 0.4560(13) 0.8726(8) 0.5645(8) 0.022(2) Uani 1 1 d .
O5 O 0.1090(8) 0.9318(5) -0.0706(5) 0.0254(14) Uani 1 1 d .
C6 C 0.5731(14) 0.8359(8) 0.4689(7) 0.027(2) Uani 1 1 d .
O6 O 0.4678(9) 0.8397(6) -0.0226(5) 0.0361(18) Uani 1 1 d .
H6 H 0.4185 0.8515 -0.0824 0.054 Uiso 1 1 calc R
C7 C 0.2899(18) 0.8776(12) 0.3680(10) 0.060(3) Uani 1 1 d U
H7 H 0.2331 0.7993 0.3895 0.072 Uiso 1 1 calc R
C8 C 0.1931(15) 0.9542(10) 0.4494(8) 0.037(3) Uani 1 1 d .
H8A H 0.0466 0.9418 0.4546 0.045 Uiso 1 1 calc R
H8B H 0.2123 1.0378 0.4263 0.045 Uiso 1 1 calc R
C9 C 0.2665(13) 0.9364(9) 0.5582(7) 0.028(2) Uani 1 1 d .
C10 C 0.2341(15) 0.8915(10) 0.2522(8) 0.039(3) Uani 1 1 d .
C11 C 0.0505(16) 0.9424(10) 0.2285(8) 0.048(3) Uani 1 1 d .
H11 H -0.0437 0.9700 0.2855 0.057 Uiso 1 1 calc R
C12 C 0.0019(16) 0.9536(10) 0.1210(7) 0.042(3) Uani 1 1 d .
H12 H -0.1288 0.9837 0.1061 0.050 Uiso 1 1 calc R
C13 C 0.1392(13) 0.9221(7) 0.0370(7) 0.024(2) Uani 1 1 d .
C14 C 0.3258(13) 0.8746(8) 0.0613(7) 0.026(2) Uani 1 1 d .
C15 C 0.3772(14) 0.8626(9) 0.1653(7) 0.035(3) Uani 1 1 d .
H15 H 0.5096 0.8347 0.1792 0.042 Uiso 1 1 calc R
C16 C -0.0810(12) 0.9859(9) -0.1000(7) 0.031(2) Uani 1 1 d .
H16A H -0.1912 0.9364 -0.0724 0.047 Uiso 1 1 calc R
H16B H -0.0789 0.9926 -0.1791 0.047 Uiso 1 1 calc R
H16C H -0.1013 1.0653 -0.0682 0.047 Uiso 1 1 calc R
C21 C -0.0944(13) 0.3479(8) 0.0684(8) 0.028(2) Uani 1 1 d .
H21 H -0.1724 0.3712 0.1330 0.033 Uiso 1 1 calc R
O21 O -0.3613(10) 0.4184(6) -0.0296(5) 0.0404(17) Uani 1 1 d .
H21A H -0.3943 0.4255 -0.0936 0.061 Uiso 1 1 calc R
C22 C -0.1725(13) 0.3655(8) -0.0303(8) 0.028(2) Uani 1 1 d .
O22 O 0.2275(10) 0.2371(7) -0.2148(5) 0.0404(19) Uani 1 1 d .
H22 H 0.3410 0.2084 -0.2001 0.061 Uiso 1 1 calc R
C23 C -0.0700(14) 0.3284(8) -0.1277(7) 0.030(2) Uani 1 1 d .
H23 H -0.1293 0.3383 -0.1947 0.036 Uiso 1 1 calc R
O23 O 0.5051(9) 0.1532(6) -0.0977(5) 0.0317(16) Uani 1 1 d .
C24 C 0.1222(15) 0.2765(9) -0.1226(7) 0.035(3) Uani 1 1 d .
O24 O 0.1910(9) 0.2862(6) 0.5654(5) 0.0379(18) Uani 1 1 d .
H24 H 0.2269 0.2599 0.6250 0.057 Uiso 1 1 calc R
C25 C 0.2089(14) 0.2576(9) -0.0215(7) 0.027(2) Uani 1 1 d .
O25 O 0.5495(9) 0.1913(5) 0.6143(5) 0.0315(15) Uani 1 1 d .
C26 C 0.0969(13) 0.2965(8) 0.0738(7) 0.027(2) Uani 1 1 d .
O26 O 0.1646(9) 0.2825(6) 0.1738(5) 0.0287(15) Uani 1 1 d .
C27 C 0.3839(12) 0.2693(8) 0.1737(7) 0.028(2) Uani 1 1 d .
H27 H 0.4452 0.3463 0.1517 0.034 Uiso 1 1 calc R
C28 C 0.4688(13) 0.1707(8) 0.0966(7) 0.028(2) Uani 1 1 d .
H28A H 0.6179 0.1673 0.0935 0.034 Uiso 1 1 calc R
H28B H 0.4217 0.0930 0.1242 0.034 Uiso 1 1 calc R
C29 C 0.4021(14) 0.1933(8) -0.0157(7) 0.027(2) Uani 1 1 d .
C30 C 0.4232(15) 0.2382(10) 0.2918(8) 0.039(3) Uani 1 1 d .
C31 C 0.6147(14) 0.1939(9) 0.3157(8) 0.042(3) Uani 1 1 d .
H31 H 0.7142 0.1769 0.2577 0.050 Uiso 1 1 calc R
C32 C 0.6637(14) 0.1740(9) 0.4213(7) 0.034(2) Uani 1 1 d .
H32 H 0.7930 0.1408 0.4354 0.041 Uiso 1 1 calc R
C33 C 0.5205(13) 0.2033(8) 0.5067(7) 0.026(2) Uani 1 1 d .
C34 C 0.3305(12) 0.2508(8) 0.4845(7) 0.025(2) Uani 1 1 d .
C35 C 0.2860(13) 0.2702(8) 0.3790(7) 0.028(2) Uani 1 1 d .
H35 H 0.1586 0.3063 0.3652 0.033 Uiso 1 1 calc R
C36 C 0.7407(13) 0.1403(9) 0.6401(7) 0.032(2) Uani 1 1 d .
H36A H 0.7590 0.0594 0.6115 0.048 Uiso 1 1 calc R
H36B H 0.7461 0.1377 0.7190 0.048 Uiso 1 1 calc R
H36C H 0.8482 0.1890 0.6074 0.048 Uiso 1 1 calc R
C41 C 0.2204(12) 0.5826(8) 0.2492(8) 0.041(2) Uani 1 1 d .
N41 N 0.1474(18) 0.6032(9) -0.0467(7) 0.065(3) Uani 1 1 d .
H41 H 0.2216 0.5881 -0.1075 0.078 Uiso 1 1 calc R
O41 O 0.4077(9) 0.5548(6) 0.2397(6) 0.0490(17) Uani 1 1 d .
C42 C 0.1219(15) 0.6077(8) 0.1423(8) 0.033(2) Uani 1 1 d .
O42 O 0.1124(9) 0.5924(6) 0.3348(5) 0.0498(15) Uani 1 1 d .
C43 C 0.2325(19) 0.5856(10) 0.0478(9) 0.046(3) Uani 1 1 d .
H43 H 0.3694 0.5577 0.0478 0.055 Uiso 1 1 calc R
C44 C -0.038(2) 0.6413(11) -0.0522(10) 0.064(4) Uani 1 1 d .
H44 H -0.0908 0.6531 -0.1207 0.077 Uiso 1 1 calc R
C45 C -0.1578(19) 0.6645(10) 0.0423(9) 0.052(3) Uani 1 1 d .
H45 H -0.2945 0.6922 0.0401 0.062 Uiso 1 1 calc R
C46 C -0.0738(14) 0.6466(8) 0.1412(8) 0.038(2) Uani 1 1 d .
H46 H -0.1533 0.6615 0.2074 0.046 Uiso 1 1 calc R
C51 C 0.3757(13) 0.5511(8) 0.7236(7) 0.044(2) Uani 1 1 d .
N51 N 0.5327(11) 0.5194(7) 0.4243(7) 0.037(2) Uani 1 1 d .
H51 H 0.4767 0.5309 0.3627 0.045 Uiso 1 1 calc R
O51 O 0.4627(12) 0.5268(8) 0.8080(6) 0.056(2) Uani 1 1 d .
C52 C 0.5003(14) 0.5254(9) 0.6155(9) 0.040(2) Uani 1 1 d .
O52 O 0.2038(12) 0.5999(8) 0.7225(6) 0.058(2) Uani 1 1 d .
C53 C 0.7032(15) 0.4887(9) 0.6145(9) 0.045(3) Uani 1 1 d .
H53 H 0.7638 0.4793 0.6812 0.055 Uiso 1 1 calc R
C54 C 0.8175(14) 0.4658(9) 0.5183(9) 0.043(3) Uani 1 1 d .
H54 H 0.9554 0.4401 0.5187 0.051 Uiso 1 1 calc R
C55 C 0.7304(14) 0.4804(9) 0.4227(8) 0.038(2) Uani 1 1 d .
H55 H 0.8064 0.4636 0.3558 0.046 Uiso 1 1 calc R
C56 C 0.4232(15) 0.5404(8) 0.5183(8) 0.034(2) Uani 1 1 d .
H56 H 0.2858 0.5670 0.5167 0.041 Uiso 1 1 calc R

loop_
_atom_site_aniso_label
_atom_site_aniso_U_11
_atom_site_aniso_U_22
_atom_site_aniso_U_33
_atom_site_aniso_U_23
_atom_site_aniso_U_13
_atom_site_aniso_U_12
C1 0.022(5) 0.040(6) 0.028(5) -0.004(4) -0.005(4) 0.007(4)
O1 0.027(4) 0.047(4) 0.035(4) -0.003(3) -0.010(3) 0.011(3)
C2 0.021(5) 0.029(5) 0.031(5) 0.004(4) -0.005(4) 0.004(4)
O2 0.039(4) 0.047(4) 0.021(3) -0.002(3) -0.005(3) 0.011(3)
C3 0.033(6) 0.038(6) 0.029(5) 0.011(4) -0.009(4) 0.007(4)
O3 0.026(4) 0.051(5) 0.032(4) -0.008(3) -0.004(3) 0.007(3)
C4 0.019(5) 0.028(5) 0.030(5) -0.003(4) 0.002(4) -0.007(4)
O4 0.027(4) 0.046(4) 0.019(4) -0.001(3) -0.010(3) 0.011(3)
C5 0.021(5) 0.019(5) 0.029(5) -0.001(4) -0.009(4) 0.001(4)
O5 0.024(3) 0.029(4) 0.024(3) 0.001(3) -0.005(3) 0.000(3)
C6 0.036(6) 0.034(6) 0.012(4) 0.011(4) -0.005(4) -0.003(4)
O6 0.027(4) 0.059(5) 0.020(4) 0.004(3) -0.001(3) 0.014(3)
C7 0.054(5) 0.076(5) 0.048(5) -0.003(4) -0.006(4) 0.026(4)
C8 0.035(6) 0.051(7) 0.026(5) 0.003(5) -0.013(4) 0.009(5)
C9 0.025(5) 0.033(6) 0.026(5) -0.009(4) -0.003(4) 0.000(4)
C10 0.041(6) 0.047(7) 0.029(6) 0.002(5) -0.015(5) 0.010(5)
C11 0.047(6) 0.076(8) 0.018(5) -0.009(5) -0.009(4) 0.037(6)
C12 0.043(6) 0.055(7) 0.027(6) -0.005(5) -0.012(5) 0.014(5)
C13 0.028(5) 0.027(5) 0.018(5) -0.001(4) -0.004(4) -0.001(4)
C14 0.033(5) 0.022(5) 0.022(5) -0.005(4) -0.003(4) 0.002(4)
C15 0.034(6) 0.052(7) 0.021(5) -0.002(4) -0.016(4) 0.012(5)
C16 0.017(4) 0.044(6) 0.034(6) -0.001(4) -0.012(4) 0.009(4)
C21 0.031(5) 0.027(5) 0.025(5) -0.002(4) -0.003(4) 0.003(4)
O21 0.036(4) 0.048(4) 0.036(4) 0.000(3) -0.007(3) 0.015(3)
C22 0.025(5) 0.019(5) 0.041(6) -0.005(4) -0.011(4) 0.003(4)
O22 0.032(4) 0.064(5) 0.023(4) -0.005(3) -0.004(3) 0.019(3)
C23 0.039(6) 0.033(6) 0.020(5) -0.001(4) -0.010(4) 0.003(4)
O23 0.032(4) 0.038(4) 0.025(4) -0.005(3) -0.005(3) 0.014(3)
C24 0.056(7) 0.034(6) 0.015(5) 0.008(4) -0.010(4) 0.010(5)
O24 0.028(4) 0.060(5) 0.024(4) 0.007(3) -0.003(3) 0.010(3)
C25 0.034(5) 0.030(6) 0.017(5) -0.001(4) -0.006(4) 0.001(4)
O25 0.031(4) 0.041(4) 0.023(4) 0.003(3) -0.011(3) 0.012(3)
C26 0.025(5) 0.019(5) 0.037(6) -0.014(4) -0.010(4) 0.004(4)
O26 0.024(3) 0.038(4) 0.024(4) -0.006(3) -0.005(3) 0.008(3)
C27 0.021(4) 0.029(4) 0.035(5) 0.000(3) 0.001(3) -0.006(3)
C28 0.024(5) 0.029(6) 0.031(5) -0.009(4) -0.003(4) 0.008(4)
C29 0.029(5) 0.024(5) 0.027(5) -0.001(4) -0.006(4) 0.005(4)
C30 0.037(6) 0.051(7) 0.024(6) -0.002(5) 0.003(4) 0.020(5)
C31 0.032(6) 0.058(7) 0.034(6) -0.008(5) -0.001(4) 0.013(5)
C32 0.028(5) 0.041(6) 0.033(6) -0.005(4) -0.002(4) 0.020(4)
C33 0.028(5) 0.029(5) 0.022(5) 0.005(4) -0.010(4) 0.006(4)
C34 0.017(5) 0.033(6) 0.024(5) 0.004(4) -0.002(4) 0.004(4)
C35 0.025(5) 0.020(5) 0.036(6) 0.002(4) 0.004(4) 0.010(4)
C36 0.032(5) 0.040(6) 0.024(5) 0.009(4) -0.005(4) -0.003(4)
C41 0.027(5) 0.034(5) 0.058(7) 0.000(4) 0.005(4) 0.004(4)
N41 0.107(9) 0.052(6) 0.033(5) 0.003(4) 0.017(6) -0.021(6)
O41 0.035(4) 0.044(4) 0.068(5) -0.010(3) -0.004(3) -0.003(3)
C42 0.039(5) 0.020(5) 0.037(5) -0.004(4) 0.003(4) 0.006(4)
O42 0.044(4) 0.066(4) 0.039(4) 0.009(3) -0.005(3) -0.002(3)
C43 0.063(7) 0.040(7) 0.033(6) 0.001(4) 0.011(5) -0.011(5)
C44 0.116(12) 0.039(7) 0.042(7) 0.012(5) -0.023(7) -0.011(7)
C45 0.070(8) 0.034(6) 0.053(7) -0.010(5) -0.024(6) 0.015(5)
C46 0.040(5) 0.035(6) 0.041(5) -0.007(4) -0.010(4) 0.009(4)
C51 0.042(5) 0.043(5) 0.046(5) 0.013(4) -0.006(4) 0.011(4)
N51 0.035(5) 0.034(5) 0.044(5) -0.001(3) -0.005(4) -0.005(4)
O51 0.047(5) 0.065(5) 0.054(5) 0.026(4) -0.007(4) 0.018(4)
C52 0.027(4) 0.032(5) 0.058(6) 0.005(4) 0.008(4) 0.005(4)
O52 0.050(5) 0.066(5) 0.051(5) 0.017(4) 0.016(4) 0.022(4)
C53 0.048(6) 0.027(6) 0.062(7) 0.004(5) -0.013(5) 0.000(4)
C54 0.027(5) 0.036(6) 0.066(7) 0.009(5) -0.009(4) 0.005(4)
C55 0.033(5) 0.042(6) 0.039(5) 0.004(4) -0.004(4) 0.003(4)
C56 0.030(5) 0.029(5) 0.042(6) 0.003(4) 0.008(4) 0.000(4)

loop_
_atom_type_symbol
_atom_type_description
_atom_type_scat_dispersion_real
_atom_type_scat_dispersion_imag
_atom_type_scat_source
C C 0.0181 0.0091 'International Tables Vol C Tables 4.2.6.8 and 6.1.1.4'
H H 0.0000 0.0000 'International Tables Vol C Tables 4.2.6.8 and 6.1.1.4'
N N 0.0311 0.0180 'International Tables Vol C Tables 4.2.6.8 and 6.1.1.4'
O O 0.0492 0.0322 'International Tables Vol C Tables 4.2.6.8 and 6.1.1.4'

loop_
_geom_angle_atom_site_label_1
_geom_angle_atom_site_label_2
_geom_angle_atom_site_label_3
_geom_angle
C6 C1 C2 117.5(8)
C6 C1 H1 121.2
C2 C1 H1 121.2
C2 O1 H1A 109.5
O1 C2 C3 125.0(8)
O1 C2 C1 113.7(8)
C3 C2 C1 121.3(8)
C4 O2 H2 109.5
C4 C3 C2 121.2(9)
C4 C3 H3 119.4
C2 C3 H3 119.4
O2 C4 C3 119.7(9)
O2 C4 C5 119.8(8)
C3 C4 C5 120.5(9)
C6 O4 C7 118.6(8)
C4 C5 C6 117.2(8)
C4 C5 C9 122.1(9)
C6 C5 C9 120.5(9)
C13 O5 C16 117.9(7)
O4 C6 C1 118.0(8)
O4 C6 C5 119.6(8)
C1 C6 C5 122.3(8)
C14 O6 H6 109.5
O4 C7 C8 118.0(10)
O4 C7 C10 110.5(9)
C8 C7 C10 119.4(9)
O4 C7 H7 101.7
C8 C7 H7 101.7
C10 C7 H7 101.7
C7 C8 C9 114.7(9)
C7 C8 H8A 108.6
C9 C8 H8A 108.6
C7 C8 H8B 108.6
C9 C8 H8B 108.6
H8A C8 H8B 107.6
O3 C9 C5 121.8(9)
O3 C9 C8 120.9(9)
C5 C9 C8 117.2(8)
C11 C10 C15 118.0(9)
C11 C10 C7 121.4(10)
C15 C10 C7 120.3(8)
C10 C11 C12 120.4(9)
C10 C11 H11 119.8
C12 C11 H11 119.8
C13 C12 C11 121.1(9)
C13 C12 H12 119.5
C11 C12 H12 119.5
C12 C13 O5 125.9(8)
C12 C13 C14 118.1(9)
O5 C13 C14 116.0(8)
C15 C14 C13 122.0(9)
C15 C14 O6 118.5(8)
C13 C14 O6 119.5(8)
C14 C15 C10 120.0(8)
C14 C15 H15 120.0
C10 C15 H15 120.0
O5 C16 H16A 109.5
O5 C16 H16B 109.5
H16A C16 H16B 109.5
O5 C16 H16C 109.5
H16A C16 H16C 109.5
H16B C16 H16C 109.5
C22 C21 C26 120.2(8)
C22 C21 H21 119.9
C26 C21 H21 119.9
C22 O21 H21A 109.5
O21 C22 C21 117.0(8)
O21 C22 C23 120.1(8)
C21 C22 C23 122.8(8)
C24 O22 H22 109.5
C24 C23 C22 117.1(9)
C24 C23 H23 121.5
C22 C23 H23 121.5
O22 C24 C23 119.5(9)
O22 C24 C25 118.8(9)
C23 C24 C25 121.6(9)
C34 O24 H24 109.5
C26 C25 C24 118.4(9)
C26 C25 C29 120.3(9)
C24 C25 C29 121.2(9)
C33 O25 C36 116.4(7)
O26 C26 C21 117.0(8)
O26 C26 C25 123.1(8)
C21 C26 C25 119.8(9)
C26 O26 C27 114.2(7)
O26 C27 C28 110.8(7)
O26 C27 C30 104.9(7)
C28 C27 C30 111.3(7)
O26 C27 H27 109.9
C28 C27 H27 109.9
C30 C27 H27 109.9
C29 C28 C27 110.7(7)
C29 C28 H28A 109.5
C27 C28 H28A 109.5
C29 C28 H28B 109.5
C27 C28 H28B 109.5
H28A C28 H28B 108.1
O23 C29 C25 123.0(8)
O23 C29 C28 121.0(8)
C25 C29 C28 116.0(8)
C35 C30 C31 117.3(10)
C35 C30 C27 122.3(8)
C31 C30 C27 119.5(8)
C32 C31 C30 122.0(9)
C32 C31 H31 119.0
C30 C31 H31 119.0
C31 C32 C33 119.1(8)
C31 C32 H32 120.5
C33 C32 H32 120.5
O25 C33 C32 125.4(8)
O25 C33 C34 114.9(8)
C32 C33 C34 119.7(8)
O24 C34 C35 118.4(7)
O24 C34 C33 121.3(8)
C35 C34 C33 120.1(8)
C34 C35 C30 121.6(8)
C34 C35 H35 119.2
C30 C35 H35 119.2
O25 C36 H36A 109.5
O25 C36 H36B 109.5
H36A C36 H36B 109.5
O25 C36 H36C 109.5
H36A C36 H36C 109.5
H36B C36 H36C 109.5
O42 C41 O41 126.4(11)
O42 C41 C42 117.9(8)
O41 C41 C42 115.8(8)
C44 N41 C43 123.2(11)
C44 N41 H41 118.4
C43 N41 H41 118.4
C43 C42 C46 119.6(11)
C43 C42 C41 118.6(10)
C46 C42 C41 121.8(9)
C42 C43 N41 119.6(13)
C42 C43 H43 120.2
N41 C43 H43 120.2
N41 C44 C45 119.4(13)
N41 C44 H44 120.3
C45 C44 H44 120.3
C44 C45 C46 118.5(12)
C44 C45 H45 120.7
C46 C45 H45 120.7
C42 C46 C45 119.7(10)
C42 C46 H46 120.2
C45 C46 H46 120.2
O52 C51 O51 124.6(10)
O52 C51 C52 119.2(8)
O51 C51 C52 116.0(8)
C56 N51 C55 120.8(10)
C56 N51 H51 119.6
C55 N51 H51 119.6
C56 C52 C53 117.0(10)
C56 C52 C51 122.7(8)
C53 C52 C51 120.2(10)
C54 C53 C52 121.0(11)
C54 C53 H53 119.5
C52 C53 H53 119.5
C55 C54 C53 119.4(10)
C55 C54 H54 120.3
C53 C54 H54 120.3
C54 C55 N51 119.2(10)
C54 C55 H55 120.4
N51 C55 H55 120.4
N51 C56 C52 122.6(10)
N51 C56 H56 118.7
C52 C56 H56 118.7

loop_
_geom_bond_atom_site_label_1
_geom_bond_atom_site_label_2
_geom_bond_distance
C1 C6 1.381(13)
C1 C2 1.402(12)
C1 H1 0.9500
O1 C2 1.355(10)
O1 H1A 0.8400
C2 C3 1.371(13)
O2 C4 1.341(10)
O2 H2 0.8400
C3 C4 1.360(12)
C3 H3 0.9500
O3 C9 1.234(10)
C4 C5 1.413(13)
O4 C6 1.371(10)
O4 C7 1.388(13)
C5 C6 1.417(12)
C5 C9 1.428(13)
O5 C13 1.365(10)
O5 C16 1.448(9)
O6 C14 1.392(10)
O6 H6 0.8400
C7 C8 1.427(14)
C7 C10 1.514(15)
C7 H7 1.0000
C8 C9 1.477(13)
C8 H8A 0.9900
C8 H8B 0.9900
C10 C11 1.377(13)
C10 C15 1.407(13)
C11 C12 1.397(13)
C11 H11 0.9500
C12 C13 1.365(12)
C12 H12 0.9500
C13 C14 1.383(12)
C14 C15 1.362(12)
C15 H15 0.9500
C16 H16A 0.9800
C16 H16B 0.9800
C16 H16C 0.9800
C21 C22 1.374(13)
C21 C26 1.380(12)
C21 H21 0.9500
O21 C22 1.364(10)
O21 H21A 0.8400
C22 C23 1.394(13)
O22 C24 1.358(11)
O22 H22 0.8400
C23 C24 1.387(13)
C23 H23 0.9500
O23 C29 1.253(10)
C24 C25 1.430(13)
O24 C34 1.358(10)
O24 H24 0.8400
C25 C26 1.406(13)
C25 C29 1.451(13)
O25 C33 1.365(11)
O25 C36 1.429(10)
C26 O26 1.355(11)
O26 C27 1.461(10)
C27 C28 1.529(11)
C27 C30 1.539(13)
C27 H27 1.0000
C28 C29 1.508(12)
C28 H28A 0.9900
C28 H28B 0.9900
C30 C35 1.395(12)
C30 C31 1.400(14)
C31 C32 1.385(13)
C31 H31 0.9500
C32 C33 1.395(12)
C32 H32 0.9500
C33 C34 1.396(11)
C34 C35 1.374(12)
C35 H35 0.9500
C36 H36A 0.9800
C36 H36B 0.9800
C36 H36C 0.9800
C41 O42 1.234(11)
C41 O41 1.268(9)
C41 C42 1.540(15)
N41 C44 1.292(16)
N41 C43 1.349(15)
N41 H41 0.8800
C42 C43 1.349(13)
C42 C46 1.356(13)
C43 H43 0.9500
C44 C45 1.382(16)
C44 H44 0.9500
C45 C46 1.395(14)
C45 H45 0.9500
C46 H46 0.9500
C51 O52 1.246(11)
C51 O51 1.255(11)
C51 C52 1.538(13)
N51 C56 1.339(12)
N51 C55 1.367(12)
N51 H51 0.8800
C52 C56 1.352(15)
C52 C53 1.393(13)
C53 C54 1.379(14)
C53 H53 0.9500
C54 C55 1.365(14)
C54 H54 0.9500
C55 H55 0.9500
C56 H56 0.9500

loop_
_geom_hbond_atom_site_label_D
_geom_hbond_atom_site_label_H
_geom_hbond_atom_site_label_A
_geom_hbond_distance_DH
_geom_hbond_distance_HA
_geom_hbond_distance_DA
_geom_hbond_angle_DHA
_geom_hbond_site_symmetry_A
O1 H1A O52 0.84 1.83 2.610(9) 154.1 1_655
O2 H2 O3 0.84 1.85 2.571(8) 143.4 .
O6 H6 O2 0.84 2.02 2.795(9) 152.5 1_554
O21 H21A O51 0.84 1.93 2.660(10) 144.3 1_454
O22 H22 O23 0.84 1.82 2.577(8) 148.4 .
O22 H22 O25 0.84 2.59 2.917(8) 104.7 1_554
O24 H24 O22 0.84 1.99 2.795(9) 159.1 1_556
O24 H24 O25 0.84 2.24 2.679(8) 112.6 .
N41 H41 O51 0.88 1.94 2.761(13) 153.8 1_554
N41 H41 O52 0.88 2.12 2.850(12) 140.2 1_554
N51 H51 O41 0.88 1.64 2.515(11) 171.2 .
N51 H51 O42 0.88 2.54 3.163(10) 128.3 .
